data_1570066
loop_
_publ_author_name
'Adamek, Jan'
'Marek-Urban, Paulina H'
'Wo&#x17a;niak, Krzysztof'
'Durka, Krzysztof'
'Luli&#x144;ski, Sergiusz'

_publ_section_title
;
 Highly electron-deficient 3,6-diaza-9-borafluorene scaffolds for the
 construction of luminescent chelate complexes.
;
_journal_issue 43
_journal_name_full 'Chemical science'
_journal_page_first 12133
_journal_page_last 12142
_journal_paper_doi 10.1039/d3sc03876a
_journal_volume 14
_journal_year 2023
_chemical_formula_moiety 'C23 H12 B F2 N3 O2'
_chemical_formula_sum 'C23 H12 B F2 N3 O2'
_chemical_formula_weight 411.17
_chemical_melting_point 298
_space_group_crystal_system monoclinic
_space_group_IT_number 14
_space_group_name_Hall '-P 2ybc'
_space_group_name_H-M_alt 'P 1 21/c 1'
_atom_sites_solution_hydrogens geom
_audit_creation_method SHELXL-2013
_audit_update_record
;
2023-02-21 deposited with the CCDC.	2023-10-05 downloaded from the CCDC.
;
_cell_angle_alpha 90
_cell_angle_beta 96.4420(10)
_cell_angle_gamma 90
_cell_formula_units_Z 4
_cell_length_a 6.99430(10)
_cell_length_b 20.8883(2)
_cell_length_c 12.21620(10)
_cell_measurement_reflns_used 13000
_cell_measurement_temperature 100(2)
_cell_measurement_theta_max 77.2540
_cell_measurement_theta_min 3.6620
_cell_volume 1773.51(3)
_computing_cell_refinement 'CrysAlisPro 1.171.42.70a (Rigaku OD, 2022)'
_computing_data_collection 'CrysAlisPro 1.171.42.70a (Rigaku OD, 2022)'
_computing_data_reduction 'CrysAlisPro 1.171.42.70a (Rigaku OD, 2022)'
_computing_structure_refinement 'SHELXL-2013 (Sheldrick, 2013)'
_diffrn_ambient_environment N~2~
_diffrn_ambient_temperature 100.01(10)
_diffrn_detector 'Hybrid Pixel Array Detector'
_diffrn_detector_area_resol_mean 10.0000
_diffrn_detector_type HyPix
_diffrn_measured_fraction_theta_full 1.000
_diffrn_measured_fraction_theta_max 0.988
_diffrn_measurement_device 'four-circle diffractometer'
_diffrn_measurement_device_type 'SuperNova, Dual, Cu at home/near, HyPix'
_diffrn_radiation_monochromator mirror
_diffrn_radiation_probe x-ray
_diffrn_radiation_type 'Cu K\a'
_diffrn_radiation_wavelength 1.54184
_diffrn_reflns_av_R_equivalents 0.0235
_diffrn_reflns_av_unetI/netI 0.0165
_diffrn_reflns_Laue_measured_fraction_full 1.000
_diffrn_reflns_Laue_measured_fraction_max 0.988
_diffrn_reflns_limit_h_max 8
_diffrn_reflns_limit_h_min -8
_diffrn_reflns_limit_k_max 26
_diffrn_reflns_limit_k_min -26
_diffrn_reflns_limit_l_max 15
_diffrn_reflns_limit_l_min -13
_diffrn_reflns_number 18447
_diffrn_reflns_point_group_measured_fraction_full 1.000
_diffrn_reflns_point_group_measured_fraction_max 0.988
_diffrn_reflns_theta_full 67.679
_diffrn_reflns_theta_max 77.495
_diffrn_reflns_theta_min 4.212
_diffrn_source 'micro-focus sealed X-ray tube'
_diffrn_source_type 'SuperNova (Cu) X-ray Source'
_exptl_absorpt_coefficient_mu 0.956
_exptl_absorpt_correction_T_max 1.000
_exptl_absorpt_correction_T_min 0.583
_exptl_absorpt_correction_type gaussian
_exptl_absorpt_process_details
;
CrysAlisPro 1.171.42.70a (Rigaku Oxford Diffraction, 2022)
Numerical absorption correction based on gaussian integration over
a multifaceted crystal model
Empirical absorption correction using spherical harmonics,
implemented in SCALE3 ABSPACK scaling algorithm.
;
_exptl_crystal_colour yellow
_exptl_crystal_density_diffrn 1.540
_exptl_crystal_description block
_exptl_crystal_F_000 840
_exptl_crystal_preparation Luminescent
_exptl_crystal_size_max 0.538
_exptl_crystal_size_mid 0.154
_exptl_crystal_size_min 0.103
_refine_diff_density_max 0.356
_refine_diff_density_min -0.276
_refine_diff_density_rms 0.045
_refine_ls_extinction_method none
_refine_ls_goodness_of_fit_ref 1.040
_refine_ls_hydrogen_treatment constr
_refine_ls_matrix_type full
_refine_ls_number_parameters 280
_refine_ls_number_reflns 3734
_refine_ls_number_restraints 0
_refine_ls_restrained_S_all 1.040
_refine_ls_R_factor_all 0.0367
_refine_ls_R_factor_gt 0.0349
_refine_ls_shift/su_max 0.000
_refine_ls_shift/su_mean 0.000
_refine_ls_structure_factor_coef Fsqd
_refine_ls_weighting_details 'w=1/[\s^2^(Fo^2^)+(0.0460P)^2^+0.7958P] where P=(Fo^2^+2Fc^2^)/3'
_refine_ls_weighting_scheme calc
_refine_ls_wR_factor_gt 0.0891
_refine_ls_wR_factor_ref 0.0905
_reflns_Friedel_coverage 0.000
_reflns_number_gt 3491
_reflns_number_total 3734
_reflns_threshold_expression 'I > 2\s(I)'
_cod_data_source_file d3sc03876a3.cif
_cod_data_source_block 3c
_cod_depositor_comments 'Adding full bibliography for 1570062--1570068.cif.'
_cod_original_sg_symbol_H-M 'P 21/c'
_cod_database_code 1570066
_shelx_space_group_comment
;
The symmetry employed for this shelxl refinement is uniquely defined
by the following loop, which should always be used as a source of
symmetry information in preference to the above space-group names.
They are only intended as comments.
;
_oxdiff_exptl_absorpt_empirical_full_min 0.835
_oxdiff_exptl_absorpt_empirical_full_max 1.383
_oxdiff_exptl_absorpt_empirical_details
;
Empirical correction (ABSPACK) includes:
- Absorption correction using spherical harmonics
- Frame scaling
;
_shelxl_version_number 2013-4

loop_
_space_group_symop_operation_xyz
'x, y, z'
'-x, y+1/2, -z+1/2'
'-x, -y, -z'
'x, -y-1/2, z-1/2'

loop_
_atom_site_label
_atom_site_type_symbol
_atom_site_fract_x
_atom_site_fract_y
_atom_site_fract_z
_atom_site_U_iso_or_equiv
_atom_site_adp_type
_atom_site_occupancy
_atom_site_site_symmetry_order
_atom_site_calc_flag
_atom_site_refinement_flags_posn
_atom_site_refinement_flags_adp
_atom_site_refinement_flags_occupancy
_atom_site_disorder_assembly
_atom_site_disorder_group
O2 O 0.23122(11) 0.51841(4) 0.55659(6) 0.01545(17) Uani 1 1 d . . . . .
F1 F 0.01864(12) 0.59018(4) -0.08827(6) 0.0324(2) Uani 1 1 d . . . . .
F2 F 0.33334(13) 0.65732(5) -0.04118(6) 0.0384(2) Uani 1 1 d . . . . .
O1 O -0.02207(12) 0.66345(4) 0.36913(6) 0.01782(18) Uani 1 1 d . . . . .
N3 N 0.16511(13) 0.56344(4) 0.39221(7) 0.01416(19) Uani 1 1 d . . . . .
N2 N -0.21922(16) 0.54884(5) -0.00297(9) 0.0257(2) Uani 1 1 d . . . . .
C23 C 0.24339(15) 0.50294(5) 0.37475(9) 0.0152(2) Uani 1 1 d . . . . .
C7 C -0.04275(17) 0.58791(5) 0.20236(9) 0.0166(2) Uani 1 1 d . . . . .
C12 C -0.06037(16) 0.72854(5) 0.52333(10) 0.0186(2) Uani 1 1 d . . . . .
H12 H -0.1236 0.7602 0.4767 0.022 Uiso 1 1 calc R U . . .
C17 C 0.16463(15) 0.57034(5) 0.49940(9) 0.0143(2) Uani 1 1 d . . . . .
C18 C 0.28322(15) 0.47530(5) 0.47793(9) 0.0150(2) Uani 1 1 d . . . . .
C21 C 0.36292(17) 0.41004(6) 0.29641(10) 0.0201(2) Uani 1 1 d . . . . .
H21 H 0.3933 0.3864 0.2342 0.024 Uiso 1 1 calc R U . . .
C16 C 0.10059(16) 0.62660(5) 0.55054(9) 0.0153(2) Uani 1 1 d . . . . .
C13 C -0.03708(17) 0.73710(6) 0.63655(10) 0.0200(2) Uani 1 1 d . . . . .
H13 H -0.0841 0.7752 0.6665 0.024 Uiso 1 1 calc R U . . .
C20 C 0.39941(16) 0.38244(5) 0.40131(10) 0.0193(2) Uani 1 1 d . . . . .
H20 H 0.4523 0.3405 0.4081 0.023 Uiso 1 1 calc R U . . .
C6 C 0.04453(17) 0.60064(6) 0.10636(9) 0.0178(2) Uani 1 1 d . . . . .
C11 C 0.00960(15) 0.67311(5) 0.47835(9) 0.0156(2) Uani 1 1 d . . . . .
C2 C 0.25752(16) 0.64969(5) 0.24753(9) 0.0175(2) Uani 1 1 d . . . . .
C15 C 0.12107(16) 0.63568(6) 0.66519(9) 0.0181(2) Uani 1 1 d . . . . .
H15 H 0.1808 0.6038 0.7128 0.022 Uiso 1 1 calc R U . . .
C8 C -0.21711(17) 0.55549(6) 0.19334(10) 0.0202(2) Uani 1 1 d . . . . .
H8 H -0.2786 0.5463 0.2570 0.024 Uiso 1 1 calc R U . . .
C22 C 0.28376(17) 0.47085(6) 0.28027(10) 0.0182(2) Uani 1 1 d . . . . .
H22 H 0.2588 0.4893 0.2090 0.022 Uiso 1 1 calc R U . . .
C19 C 0.36013(16) 0.41488(5) 0.49583(10) 0.0176(2) Uani 1 1 d . . . . .
H19 H 0.3845 0.3968 0.5673 0.021 Uiso 1 1 calc R U . . .
C14 C 0.05367(17) 0.69129(6) 0.70792(10) 0.0205(2) Uani 1 1 d . . . . .
H14 H 0.0687 0.6984 0.7852 0.025 Uiso 1 1 calc R U . . .
C10 C -0.05439(19) 0.57957(6) 0.00772(10) 0.0220(3) Uani 1 1 d . . . . .
C5 C 0.35301(19) 0.66646(7) 0.06881(10) 0.0252(3) Uani 1 1 d . . . . .
N1 N 0.49612(16) 0.70461(6) 0.10487(10) 0.0294(3) Uani 1 1 d . . . . .
C1 C 0.22549(17) 0.63786(6) 0.13332(9) 0.0187(2) Uani 1 1 d . . . . .
C9 C -0.30000(19) 0.53679(6) 0.08981(10) 0.0248(3) Uani 1 1 d . . . . .
H9 H -0.4191 0.5145 0.0842 0.030 Uiso 1 1 calc R U . . .
C3 C 0.40850(17) 0.68948(6) 0.28773(10) 0.0208(2) Uani 1 1 d . . . . .
H3 H 0.4332 0.6983 0.3643 0.025 Uiso 1 1 calc R U . . .
B1 B 0.08675(18) 0.61746(6) 0.30827(10) 0.0156(2) Uani 1 1 d . . . . .
C4 C 0.52243(18) 0.71600(6) 0.21364(11) 0.0262(3) Uani 1 1 d . . . . .
H4 H 0.6244 0.7437 0.2413 0.031 Uiso 1 1 calc R U . . .

loop_
_atom_site_aniso_label
_atom_site_aniso_U_11
_atom_site_aniso_U_22
_atom_site_aniso_U_33
_atom_site_aniso_U_23
_atom_site_aniso_U_13
_atom_site_aniso_U_12
O2 0.0174(4) 0.0155(4) 0.0134(4) 0.0012(3) 0.0016(3) 0.0007(3)
F1 0.0428(5) 0.0430(5) 0.0121(3) -0.0004(3) 0.0059(3) -0.0075(4)
F2 0.0375(5) 0.0611(6) 0.0181(4) 0.0059(4) 0.0095(3) -0.0097(4)
O1 0.0206(4) 0.0188(4) 0.0136(4) -0.0002(3) -0.0002(3) 0.0031(3)
N3 0.0154(4) 0.0145(4) 0.0125(4) -0.0003(3) 0.0008(3) -0.0013(3)
N2 0.0316(6) 0.0292(6) 0.0151(5) -0.0016(4) -0.0020(4) -0.0026(5)
C23 0.0142(5) 0.0145(5) 0.0166(5) 0.0002(4) 0.0005(4) -0.0018(4)
C7 0.0203(5) 0.0157(5) 0.0133(5) 0.0010(4) -0.0002(4) 0.0022(4)
C12 0.0181(5) 0.0160(5) 0.0220(6) 0.0000(4) 0.0031(4) -0.0011(4)
C17 0.0130(5) 0.0156(5) 0.0139(5) 0.0015(4) 0.0002(4) -0.0020(4)
C18 0.0144(5) 0.0158(5) 0.0149(5) -0.0017(4) 0.0021(4) -0.0026(4)
C21 0.0186(5) 0.0199(6) 0.0215(6) -0.0061(4) 0.0019(4) -0.0009(4)
C16 0.0144(5) 0.0162(5) 0.0153(5) -0.0008(4) 0.0019(4) -0.0020(4)
C13 0.0193(5) 0.0175(5) 0.0242(6) -0.0056(4) 0.0069(4) -0.0035(4)
C20 0.0154(5) 0.0152(5) 0.0271(6) -0.0012(4) 0.0008(4) -0.0005(4)
C6 0.0209(6) 0.0169(5) 0.0154(5) 0.0018(4) 0.0016(4) 0.0031(4)
C11 0.0142(5) 0.0175(5) 0.0151(5) -0.0006(4) 0.0017(4) -0.0031(4)
C2 0.0185(5) 0.0157(5) 0.0181(5) 0.0037(4) 0.0018(4) 0.0031(4)
C15 0.0181(5) 0.0212(6) 0.0151(5) -0.0007(4) 0.0025(4) -0.0026(4)
C8 0.0226(6) 0.0229(6) 0.0148(5) 0.0006(4) 0.0008(4) -0.0022(4)
C22 0.0190(5) 0.0198(6) 0.0154(5) -0.0018(4) 0.0006(4) -0.0014(4)
C19 0.0151(5) 0.0171(5) 0.0201(5) 0.0030(4) 0.0001(4) -0.0015(4)
C14 0.0211(6) 0.0243(6) 0.0166(5) -0.0044(4) 0.0041(4) -0.0044(5)
C10 0.0307(6) 0.0230(6) 0.0124(5) 0.0011(4) 0.0028(5) 0.0015(5)
C5 0.0255(6) 0.0312(7) 0.0194(6) 0.0064(5) 0.0055(5) 0.0015(5)
N1 0.0250(6) 0.0343(6) 0.0299(6) 0.0093(5) 0.0070(4) -0.0038(5)
C1 0.0197(6) 0.0184(5) 0.0181(6) 0.0033(4) 0.0021(4) 0.0033(4)
C9 0.0255(6) 0.0287(6) 0.0195(6) -0.0017(5) -0.0012(5) -0.0059(5)
C3 0.0192(6) 0.0194(6) 0.0230(6) 0.0039(4) -0.0009(4) 0.0012(4)
B1 0.0181(6) 0.0154(6) 0.0126(5) 0.0011(4) -0.0005(4) -0.0001(4)
C4 0.0199(6) 0.0256(6) 0.0325(7) 0.0058(5) 0.0010(5) -0.0026(5)

loop_
_atom_type_symbol
_atom_type_description
_atom_type_scat_dispersion_real
_atom_type_scat_dispersion_imag
_atom_type_scat_source
C C 0.0181 0.0091 'International Tables Vol C Tables 4.2.6.8 and 6.1.1.4'
H H 0.0000 0.0000 'International Tables Vol C Tables 4.2.6.8 and 6.1.1.4'
N N 0.0311 0.0180 'International Tables Vol C Tables 4.2.6.8 and 6.1.1.4'
O O 0.0492 0.0322 'International Tables Vol C Tables 4.2.6.8 and 6.1.1.4'
B B 0.0090 0.0039 'International Tables Vol C Tables 4.2.6.8 and 6.1.1.4'
F F 0.0727 0.0534 'International Tables Vol C Tables 4.2.6.8 and 6.1.1.4'

loop_
_exptl_crystal_face_index_h
_exptl_crystal_face_index_k
_exptl_crystal_face_index_l
_exptl_crystal_face_perp_dist
2 -5 0 0.0607
-2 5 1 0.0621
1 -5 1 0.0882
-1 -2 5 0.2032
4 -4 -5 0.1629
-1 5 -3 0.1779
0 -1 0 0.0804
0 1 0 0.0629
2 5 0 0.0511
-2 -5 0 0.0781
-2 -1 0 0.0543
2 1 0 0.0487

loop_
_geom_angle_atom_site_label_1
_geom_angle_atom_site_label_2
_geom_angle_atom_site_label_3
_geom_angle
_geom_angle_site_symmetry_1
_geom_angle_site_symmetry_3
_geom_angle_publ_flag
C17 O2 C18 105.35(8) . . ?
C11 O1 B1 124.12(9) . . ?
C17 N3 C23 107.11(9) . . ?
C17 N3 B1 121.81(9) . . ?
C23 N3 B1 131.08(9) . . ?
C10 N2 C9 117.04(11) . . ?
C18 C23 C22 121.01(11) . . ?
C18 C23 N3 106.20(9) . . ?
C22 C23 N3 132.79(10) . . ?
C8 C7 C6 119.04(10) . . ?
C8 C7 B1 131.16(10) . . ?
C6 C7 B1 109.78(10) . . ?
C13 C12 C11 119.57(11) . . ?
C13 C12 H12 120.2 . . ?
C11 C12 H12 120.2 . . ?
N3 C17 O2 112.87(10) . . ?
N3 C17 C16 124.14(10) . . ?
O2 C17 C16 122.99(10) . . ?
C19 C18 C23 124.07(10) . . ?
C19 C18 O2 127.49(10) . . ?
C23 C18 O2 108.44(9) . . ?
C22 C21 C20 122.26(11) . . ?
C22 C21 H21 118.9 . . ?
C20 C21 H21 118.9 . . ?
C15 C16 C11 121.16(10) . . ?
C15 C16 C17 123.09(10) . . ?
C11 C16 C17 115.73(10) . . ?
C12 C13 C14 121.89(11) . . ?
C12 C13 H13 119.1 . . ?
C14 C13 H13 119.1 . . ?
C19 C20 C21 121.68(11) . . ?
C19 C20 H20 119.2 . . ?
C21 C20 H20 119.2 . . ?
C10 C6 C7 116.22(11) . . ?
C10 C6 C1 133.12(11) . . ?
C7 C6 C1 110.58(10) . . ?
O1 C11 C12 119.37(10) . . ?
O1 C11 C16 121.92(10) . . ?
C12 C11 C16 118.56(10) . . ?
C3 C2 C1 118.99(11) . . ?
C3 C2 B1 131.02(11) . . ?
C1 C2 B1 109.67(10) . . ?
C14 C15 C16 119.37(11) . . ?
C14 C15 H15 120.3 . . ?
C16 C15 H15 120.3 . . ?
C9 C8 C7 118.91(11) . . ?
C9 C8 H8 120.5 . . ?
C7 C8 H8 120.5 . . ?
C23 C22 C21 115.92(11) . . ?
C23 C22 H22 122.0 . . ?
C21 C22 H22 122.0 . . ?
C18 C19 C20 115.05(10) . . ?
C18 C19 H19 122.5 . . ?
C20 C19 H19 122.5 . . ?
C15 C14 C13 119.42(11) . . ?
C15 C14 H14 120.3 . . ?
C13 C14 H14 120.3 . . ?
N2 C10 F1 114.07(10) . . ?
N2 C10 C6 125.89(11) . . ?
F1 C10 C6 120.05(11) . . ?
N1 C5 F2 114.07(11) . . ?
N1 C5 C1 125.65(12) . . ?
F2 C5 C1 120.26(12) . . ?
C5 N1 C4 116.97(11) . . ?
C5 C1 C2 116.42(11) . . ?
C5 C1 C6 133.01(11) . . ?
C2 C1 C6 110.29(10) . . ?
N2 C9 C8 122.91(12) . . ?
N2 C9 H9 118.5 . . ?
C8 C9 H9 118.5 . . ?
C4 C3 C2 118.55(12) . . ?
C4 C3 H3 120.7 . . ?
C2 C3 H3 120.7 . . ?
O1 B1 N3 107.36(9) . . ?
O1 B1 C7 112.16(9) . . ?
N3 B1 C7 111.65(9) . . ?
O1 B1 C2 114.07(9) . . ?
N3 B1 C2 111.94(9) . . ?
C7 B1 C2 99.65(9) . . ?
N1 C4 C3 123.39(12) . . ?
N1 C4 H4 118.3 . . ?
C3 C4 H4 118.3 . . ?

loop_
_geom_bond_atom_site_label_1
_geom_bond_atom_site_label_2
_geom_bond_distance
_geom_bond_site_symmetry_2
_geom_bond_publ_flag
O2 C17 1.3449(13) . ?
O2 C18 1.3946(13) . ?
F1 C10 1.3488(14) . ?
F2 C5 1.3488(15) . ?
O1 C11 1.3430(13) . ?
O1 B1 1.4770(15) . ?
N3 C17 1.3178(14) . ?
N3 C23 1.4030(14) . ?
N3 B1 1.5809(15) . ?
N2 C10 1.3132(17) . ?
N2 C9 1.3458(17) . ?
C23 C18 1.3861(15) . ?
C23 C22 1.3908(15) . ?
C7 C8 1.3884(17) . ?
C7 C6 1.4070(15) . ?
C7 B1 1.6163(16) . ?
C12 C13 1.3859(17) . ?
C12 C11 1.3937(16) . ?
C12 H12 0.9500 . ?
C17 C16 1.4265(15) . ?
C18 C19 1.3796(16) . ?
C21 C22 1.3910(17) . ?
C21 C20 1.4022(17) . ?
C21 H21 0.9500 . ?
C16 C15 1.4046(15) . ?
C16 C11 1.4144(16) . ?
C13 C14 1.3981(18) . ?
C13 H13 0.9500 . ?
C20 C19 1.3924(16) . ?
C20 H20 0.9500 . ?
C6 C10 1.3919(17) . ?
C6 C1 1.4904(16) . ?
C2 C3 1.3894(17) . ?
C2 C1 1.4100(16) . ?
C2 B1 1.6215(16) . ?
C15 C14 1.3782(17) . ?
C15 H15 0.9500 . ?
C8 C9 1.3869(17) . ?
C8 H8 0.9500 . ?
C22 H22 0.9500 . ?
C19 H19 0.9500 . ?
C14 H14 0.9500 . ?
C5 N1 1.3162(18) . ?
C5 C1 1.3896(17) . ?
N1 C4 1.3420(18) . ?
C9 H9 0.9500 . ?
C3 C4 1.3868(17) . ?
C3 H3 0.9500 . ?
C4 H4 0.9500 . ?

loop_
_exptl_oxdiff_crystal_face_indexfrac_h
_exptl_oxdiff_crystal_face_indexfrac_k
_exptl_oxdiff_crystal_face_indexfrac_l
_exptl_oxdiff_crystal_face_x
_exptl_oxdiff_crystal_face_y
_exptl_oxdiff_crystal_face_z
1.9977 -4.9956 -0.0058 0.1449 0.5511 0.0849
-1.9979 4.9928 1.0058 -0.2008 -0.5424 0.0287
0.9975 -4.9978 0.9951 0.1709 0.3558 0.2266
-1.0020 -2.0110 4.9992 -0.0741 -0.1034 0.6526
3.9992 -3.9841 -5.0069 0.1988 0.8871 -0.5676
-0.9970 5.0034 -2.9950 -0.0591 -0.3731 -0.4538
-0.0005 -0.9989 -0.0008 0.0617 0.0286 0.0282
0.0005 0.9989 0.0008 -0.0617 -0.0286 -0.0282
2.0022 4.9931 0.0018 -0.4726 0.2648 -0.1972
-2.0022 -4.9931 -0.0018 0.4726 -0.2648 0.1972
-2.0004 -0.9976 0.0013 0.2256 -0.3793 0.0843
2.0004 0.9976 -0.0013 -0.2256 0.3793 -0.0843
